data_2207953
loop_
_publ_author_name
'Sonar, Vijayakumar N.'
'Parkin, Sean'
'Crooks, Peter A.'

_publ_section_title
;
 (<i>Z</i>)-2-(4-Methoxybenzylidene)-1-azabicyclo[2.2.2]octan-3-one
;
_journal_coeditor_code AC6226
_journal_issue 2
_journal_name_full 'Acta Crystallographica Section E'
_journal_page_first o396
_journal_page_last o397
_journal_paper_doi 10.1107/S1600536805042637
_journal_volume 62
_journal_year 2006
_chemical_formula_iupac 'C15 H17 N O2'
_chemical_formula_moiety 'C15 H17 N O2'
_chemical_formula_sum 'C15 H17 N O2'
_chemical_formula_weight 243.30
_chemical_name_systematic
;
(Z)-2-(4-Methoxybenzylidene)-1-azabicyclo[2.2.2]octan-3-one
;
_space_group_IT_number 19
_symmetry_cell_setting orthorhombic
_symmetry_space_group_name_Hall 'P 2ac 2ab'
_symmetry_space_group_name_H-M 'P 21 21 21'
_atom_sites_solution_hydrogens geom
_atom_sites_solution_primary direct
_atom_sites_solution_secondary difmap
_audit_creation_method SHELXL97
_cell_angle_alpha 90.00
_cell_angle_beta 90.00
_cell_angle_gamma 90.00
_cell_formula_units_Z 4
_cell_length_a 5.8425(2)
_cell_length_b 9.9252(3)
_cell_length_c 21.3739(7)
_cell_measurement_reflns_used 1641
_cell_measurement_temperature 90.0(2)
_cell_measurement_theta_max 27.48
_cell_measurement_theta_min 1.00
_cell_volume 1239.43(7)
_computing_cell_refinement 'SCALEPACK (Otwinowski & Minor, 1997)'
_computing_data_collection 'COLLECT (Nonius, 1999)'
_computing_data_reduction 'DENZO-SMN (Otwinowski & Minor, 1997)'
_computing_molecular_graphics 'XP in SHELXTL/PC (Sheldrick, 1995)'
_computing_publication_material 'SHELX97-2 (Sheldrick, 1997) and local procedures'
_computing_structure_refinement 'SHELXL97 (Sheldrick, 1997)'
_computing_structure_solution 'SHELXS97 (Sheldrick, 1997)'
_diffrn_ambient_temperature 90.0(2)
_diffrn_detector_area_resol_mean 18
_diffrn_measured_fraction_theta_full 1.000
_diffrn_measured_fraction_theta_max 1.000
_diffrn_measurement_device_type 'Nonius KappaCCD area-detector'
_diffrn_measurement_method '\w scans at fixed \c = 55\%'
_diffrn_radiation_monochromator graphite
_diffrn_radiation_source 'fine-focus sealed tube'
_diffrn_radiation_type MoK\a
_diffrn_radiation_wavelength 0.71073
_diffrn_reflns_av_R_equivalents 0.0312
_diffrn_reflns_av_sigmaI/netI 0.0459
_diffrn_reflns_limit_h_max 7
_diffrn_reflns_limit_h_min -7
_diffrn_reflns_limit_k_max 12
_diffrn_reflns_limit_k_min -12
_diffrn_reflns_limit_l_max 27
_diffrn_reflns_limit_l_min -27
_diffrn_reflns_number 10079
_diffrn_reflns_theta_full 27.49
_diffrn_reflns_theta_max 27.49
_diffrn_reflns_theta_min 1.91
_diffrn_standards_decay_% 0
_diffrn_standards_number 0
_exptl_absorpt_coefficient_mu 0.086
_exptl_absorpt_correction_T_max 0.9872
_exptl_absorpt_correction_T_min 0.9745
_exptl_absorpt_correction_type multi-scan
_exptl_absorpt_process_details '(SCALEPACK; Otwinowski & Minor, 1997)'
_exptl_crystal_colour colourless
_exptl_crystal_density_diffrn 1.304
_exptl_crystal_density_method 'not measured'
_exptl_crystal_description block
_exptl_crystal_F_000 520
_exptl_crystal_size_max 0.30
_exptl_crystal_size_mid 0.20
_exptl_crystal_size_min 0.15
_refine_diff_density_max 0.200
_refine_diff_density_min -0.179
_refine_ls_extinction_coef 0.013(2)
_refine_ls_extinction_expression Fc^*^=kFc[1+0.001xFc^2^\l^3^/sin(2\q)]^-1/4^
_refine_ls_extinction_method 'SHELXL97 (Sheldrick, 1997)'
_refine_ls_goodness_of_fit_ref 1.041
_refine_ls_hydrogen_treatment constr
_refine_ls_matrix_type full
_refine_ls_number_parameters 165
_refine_ls_number_reflns 1664
_refine_ls_number_restraints 0
_refine_ls_restrained_S_all 1.041
_refine_ls_R_factor_all 0.0543
_refine_ls_R_factor_gt 0.0344
_refine_ls_shift/su_max 0.001
_refine_ls_shift/su_mean 0.000
_refine_ls_structure_factor_coef Fsqd
_refine_ls_weighting_details 'calc w = 1/[\s^2^(Fo^2^)+(0.0341P)^2^+0.1346P] where P=(Fo^2^+2Fc^2^)/3'
_refine_ls_weighting_scheme calc
_refine_ls_wR_factor_gt 0.0695
_refine_ls_wR_factor_ref 0.0766
_reflns_number_gt 1323
_reflns_number_total 1664
_reflns_threshold_expression I>2\s(I)
_cod_data_source_file ac6226.cif
_cod_data_source_block I
_cod_database_code 2207953
_cod_database_fobs_code 2207953

loop_
_symmetry_equiv_pos_as_xyz
'x, y, z'
'-x+1/2, -y, z+1/2'
'-x, y+1/2, -z+1/2'
'x+1/2, -y+1/2, -z'

loop_
_atom_site_label
_atom_site_fract_x
_atom_site_fract_y
_atom_site_fract_z
_atom_site_U_iso_or_equiv
_atom_site_adp_type
_atom_site_calc_flag
_atom_site_refinement_flags
_atom_site_occupancy
_atom_site_type_symbol
C1 0.1826(3) 0.51863(18) -0.10865(8) 0.0178(4) Uani d . 1 C
N1 -0.0833(3) 0.59447(15) 0.01274(7) 0.0191(4) Uani d . 1 N
O1 0.1324(2) 0.26603(12) 0.05619(6) 0.0224(3) Uani d . 1 O
C2 0.0222(3) 0.61372(18) -0.12871(8) 0.0188(4) Uani d . 1 C
H2 -0.1043 0.6348 -0.1026 0.023 Uiso calc R 1 H
O2 0.2694(2) 0.70620(14) -0.28129(6) 0.0280(4) Uani d . 1 O
C3 0.0442(3) 0.67792(19) -0.18603(8) 0.0194(4) Uani d . 1 C
H3 -0.0676 0.7413 -0.1993 0.023 Uiso calc R 1 H
C4 0.2310(4) 0.6488(2) -0.22402(9) 0.0205(5) Uani d . 1 C
C5 0.3924(4) 0.55543(19) -0.20484(8) 0.0234(5) Uani d . 1 C
H5 0.5206 0.5364 -0.2307 0.028 Uiso calc R 1 H
C6 0.3676(4) 0.4897(2) -0.14823(8) 0.0210(5) Uani d . 1 C
H6 0.4773 0.4242 -0.1360 0.025 Uiso calc R 1 H
C7 0.1624(3) 0.44362(18) -0.05000(8) 0.0176(4) Uani d . 1 C
H7 0.2466 0.3618 -0.0486 0.021 Uiso calc R 1 H
C8 0.0446(3) 0.47176(17) 0.00197(8) 0.0175(4) Uani d . 1 C
C9 0.0357(3) 0.37575(18) 0.05523(9) 0.0183(4) Uani d . 1 C
C10 -0.1118(3) 0.43046(19) 0.10727(9) 0.0207(4) Uani d . 1 C
H10 -0.1203 0.3658 0.1431 0.025 Uiso calc R 1 H
C11 -0.0051(4) 0.56485(18) 0.12762(8) 0.0229(5) Uani d . 1 C
H11A 0.1501 0.5493 0.1448 0.027 Uiso calc R 1 H
H11B -0.1000 0.6070 0.1606 0.027 Uiso calc R 1 H
C12 0.0088(4) 0.65929(19) 0.06981(8) 0.0222(5) Uani d . 1 C
H12A -0.0786 0.7427 0.0785 0.027 Uiso calc R 1 H
H12B 0.1705 0.6848 0.0626 0.027 Uiso calc R 1 H
C13 -0.3505(4) 0.4588(2) 0.08010(9) 0.0236(5) Uani d . 1 C
H13A -0.4500 0.4985 0.1127 0.028 Uiso calc R 1 H
H13B -0.4212 0.3736 0.0657 0.028 Uiso calc R 1 H
C14 -0.3269(3) 0.5581(2) 0.02424(9) 0.0228(5) Uani d . 1 C
H14A -0.3916 0.5162 -0.0139 0.027 Uiso calc R 1 H
H14B -0.4155 0.6409 0.0332 0.027 Uiso calc R 1 H
C15 0.0971(4) 0.7933(2) -0.30609(9) 0.0253(5) Uani d . 1 C
H15A -0.0505 0.7464 -0.3063 0.038 Uiso calc R 1 H
H15B 0.1378 0.8190 -0.3490 0.038 Uiso calc R 1 H
H15C 0.0859 0.8744 -0.2801 0.038 Uiso calc R 1 H

loop_
_atom_site_aniso_label
_atom_site_aniso_U_11
_atom_site_aniso_U_22
_atom_site_aniso_U_33
_atom_site_aniso_U_12
_atom_site_aniso_U_13
_atom_site_aniso_U_23
C1 0.0194(10) 0.0157(9) 0.0183(10) -0.0036(8) -0.0022(8) -0.0029(8)
N1 0.0199(9) 0.0174(8) 0.0200(9) 0.0022(7) 0.0023(7) -0.0011(7)
O1 0.0220(7) 0.0176(7) 0.0275(8) 0.0007(6) -0.0014(6) 0.0016(6)
C2 0.0171(10) 0.0185(9) 0.0209(11) -0.0008(9) 0.0013(8) -0.0044(9)
O2 0.0274(8) 0.0338(8) 0.0229(8) 0.0068(8) 0.0032(7) 0.0084(7)
C3 0.0205(10) 0.0169(10) 0.0208(11) 0.0021(9) -0.0034(9) -0.0010(9)
C4 0.0219(10) 0.0212(10) 0.0183(10) -0.0015(9) -0.0012(8) 0.0004(9)
C5 0.0210(10) 0.0283(11) 0.0208(10) 0.0051(10) 0.0038(9) 0.0002(9)
C6 0.0201(10) 0.0197(10) 0.0231(11) 0.0044(10) -0.0013(9) -0.0010(9)
C7 0.0147(9) 0.0144(9) 0.0235(10) 0.0004(8) -0.0020(8) -0.0006(8)
C8 0.0148(9) 0.0153(9) 0.0224(11) -0.0004(8) -0.0015(8) -0.0012(8)
C9 0.0156(9) 0.0167(10) 0.0225(11) -0.0036(9) -0.0030(9) -0.0001(9)
C10 0.0210(10) 0.0217(10) 0.0193(10) -0.0012(10) 0.0024(9) 0.0029(9)
C11 0.0228(11) 0.0255(10) 0.0203(10) 0.0056(10) 0.0000(9) -0.0038(9)
C12 0.0238(11) 0.0182(10) 0.0246(11) -0.0023(10) 0.0009(9) -0.0035(9)
C13 0.0174(10) 0.0240(11) 0.0293(11) -0.0008(9) 0.0037(9) 0.0012(9)
C14 0.0164(10) 0.0243(11) 0.0279(11) 0.0009(10) 0.0000(9) 0.0030(9)
C15 0.0256(11) 0.0257(11) 0.0246(11) 0.0034(10) -0.0017(10) 0.0032(9)

loop_
_atom_type_symbol
_atom_type_description
_atom_type_scat_dispersion_real
_atom_type_scat_dispersion_imag
_atom_type_scat_source
C C .0033 .0016 'International Tables Vol C Tables 4.2.6.8 and 6.1.1.4'
H H .0000 .0000 'International Tables Vol C Tables 4.2.6.8 and 6.1.1.4'
N N .0061 .0033 'International Tables Vol C Tables 4.2.6.8 and 6.1.1.4'
O O .0106 .0060 'International Tables Vol C Tables 4.2.6.8 and 6.1.1.4'

loop_
_geom_angle_atom_site_label_1
_geom_angle_atom_site_label_2
_geom_angle_atom_site_label_3
_geom_angle
_geom_angle_publ_flag
C2 C1 C6 118.04(17) ?
C2 C1 C7 123.56(17) y
C6 C1 C7 118.35(17) y
C8 N1 C12 108.00(15) ?
C8 N1 C14 108.42(15) ?
C12 N1 C14 108.48(15) ?
C3 C2 C1 121.29(18) ?
C3 C2 H2 119.4 ?
C1 C2 H2 119.4 ?
C4 O2 C15 117.91(16) y
C2 C3 C4 119.53(18) ?
C2 C3 H3 120.2 ?
C4 C3 H3 120.2 ?
O2 C4 C5 115.58(18) ?
O2 C4 C3 124.36(18) ?
C5 C4 C3 120.05(18) ?
C6 C5 C4 120.27(19) ?
C6 C5 H5 119.9 ?
C4 C5 H5 119.9 ?
C5 C6 C1 120.80(18) ?
C5 C6 H6 119.6 ?
C1 C6 H6 119.6 ?
C8 C7 C1 130.35(17) y
C8 C7 H7 114.8 ?
C1 C7 H7 114.8 ?
C7 C8 N1 125.04(16) ?
C7 C8 C9 121.39(17) y
N1 C8 C9 113.57(15) y
O1 C9 C8 124.48(17) y
O1 C9 C10 124.76(17) ?
C8 C9 C10 110.75(15) y
C9 C10 C11 106.85(16) ?
C9 C10 C13 107.79(15) ?
C11 C10 C13 108.46(16) ?
C9 C10 H10 111.2 ?
C11 C10 H10 111.2 ?
C13 C10 H10 111.2 ?
C10 C11 C12 108.68(14) ?
C10 C11 H11A 110.0 ?
C12 C11 H11A 110.0 ?
C10 C11 H11B 110.0 ?
C12 C11 H11B 110.0 ?
H11A C11 H11B 108.3 ?
N1 C12 C11 111.98(15) ?
N1 C12 H12A 109.2 ?
C11 C12 H12A 109.2 ?
N1 C12 H12B 109.2 ?
C11 C12 H12B 109.2 ?
H12A C12 H12B 107.9 ?
C10 C13 C14 109.01(16) ?
C10 C13 H13A 109.9 ?
C14 C13 H13A 109.9 ?
C10 C13 H13B 109.9 ?
C14 C13 H13B 109.9 ?
H13A C13 H13B 108.3 ?
N1 C14 C13 111.43(16) ?
N1 C14 H14A 109.3 ?
C13 C14 H14A 109.3 ?
N1 C14 H14B 109.3 ?
C13 C14 H14B 109.3 ?
H14A C14 H14B 108.0 ?
O2 C15 H15A 109.5 ?
O2 C15 H15B 109.5 ?
H15A C15 H15B 109.5 ?
O2 C15 H15C 109.5 ?
H15A C15 H15C 109.5 ?
H15B C15 H15C 109.5 ?

loop_
_geom_bond_atom_site_label_1
_geom_bond_atom_site_label_2
_geom_bond_distance
_geom_bond_publ_flag
C1 C2 1.397(3) ?
C1 C6 1.402(3) ?
C1 C7 1.463(2) y
N1 C8 1.447(2) y
N1 C12 1.480(2) ?
N1 C14 1.488(3) ?
O1 C9 1.227(2) y
C2 C3 1.387(3) ?
C2 H2 0.9500 ?
O2 C4 1.369(2) y
O2 C15 1.429(2) y
C3 C4 1.390(3) ?
C3 H3 0.9500 ?
C4 C5 1.384(3) ?
C5 C6 1.382(3) ?
C5 H5 0.9500 ?
C6 H6 0.9500 ?
C7 C8 1.336(2) y
C7 H7 0.9500 ?
C8 C9 1.485(2) y
C9 C10 1.508(3) y
C10 C11 1.535(3) ?
C10 C13 1.537(3) ?
C10 H10 1.0000 ?
C11 C12 1.553(3) ?
C11 H11A 0.9900 ?
C11 H11B 0.9900 ?
C12 H12A 0.9900 ?
C12 H12B 0.9900 ?
C13 C14 1.554(3) ?
C13 H13A 0.9900 ?
C13 H13B 0.9900 ?
C14 H14A 0.9900 ?
C14 H14B 0.9900 ?
C15 H15A 0.9800 ?
C15 H15B 0.9800 ?
C15 H15C 0.9800 ?

loop_
_geom_torsion_atom_site_label_1
_geom_torsion_atom_site_label_2
_geom_torsion_atom_site_label_3
_geom_torsion_atom_site_label_4
_geom_torsion
_geom_torsion_publ_flag
C6 C1 C2 C3 0.1(3) ?
C7 C1 C2 C3 -177.18(17) ?
C1 C2 C3 C4 -0.9(3) ?
C15 O2 C4 C5 174.03(17) ?
C15 O2 C4 C3 -5.4(3) y
C2 C3 C4 O2 -179.96(17) ?
C2 C3 C4 C5 0.6(3) ?
O2 C4 C5 C6 -178.84(17) ?
C3 C4 C5 C6 0.7(3) ?
C4 C5 C6 C1 -1.6(3) ?
C2 C1 C6 C5 1.2(3) ?
C7 C1 C6 C5 178.59(18) ?
C2 C1 C7 C8 -21.9(3) y
C6 C1 C7 C8 160.91(19) y
C1 C7 C8 N1 -4.5(3) ?
C1 C7 C8 C9 175.81(18) ?
C12 N1 C8 C7 -121.9(2) ?
C14 N1 C8 C7 120.80(19) ?
C12 N1 C8 C9 57.89(19) ?
C14 N1 C8 C9 -59.5(2) ?
C7 C8 C9 O1 0.0(3) y
N1 C8 C9 O1 -179.72(17) ?
C7 C8 C9 C10 -178.90(17) ?
N1 C8 C9 C10 1.3(2) ?
O1 C9 C10 C11 121.79(19) ?
C8 C9 C10 C11 -59.28(19) ?
O1 C9 C10 C13 -121.8(2) ?
C8 C9 C10 C13 57.1(2) ?
C9 C10 C11 C12 57.12(19) ?
C13 C10 C11 C12 -58.8(2) ?
C8 N1 C12 C11 -57.8(2) ?
C14 N1 C12 C11 59.5(2) ?
C10 C11 C12 N1 0.1(2) ?
C9 C10 C13 C14 -57.2(2) ?
C11 C10 C13 C14 58.2(2) ?
C8 N1 C14 C13 57.0(2) ?
C12 N1 C14 C13 -60.1(2) ?
C10 C13 C14 N1 1.0(2) ?

loop_
_cod_related_entry_id
_cod_related_entry_database
_cod_related_entry_code
1 ChemSpider 620593
